data_7007933
loop_
_publ_author_name
'Ouellette, Wayne'
'Golub, Vladimir'
'O'Connor, Charles J'
'Zubieta, Jon'

_publ_section_title
;
 Solid state coordination chemistry of metal oxides: structural
 consequences of fluoride incorporation into the
 oxovanadium-copper-bisterpy-{O3P(CH2)nPO3}4- system, n= 1-5 (bisterpy
 = 2,2':4',4":2",2"'-quaterpyridyl-6', 6"-di-2-pyridine).
;
_journal_issue 2
_journal_name_full 'Dalton transactions (Cambridge, England : 2003)'
_journal_page_first 291
_journal_page_last 309
_journal_paper_doi 10.1039/b412808g
_journal_year 2005
_chemical_formula_moiety
;
[{Cu2(bisterpy)}V2O4(HO3P(CH2)3PO3)2]*0.5H2O
;
_chemical_formula_sum 'C36 H35 Cu2 N6 O16.5 P4 V2'
_chemical_formula_weight 1168.54
_chemical_name_systematic
;
?
;
_space_group_IT_number 2
_symmetry_cell_setting triclinic
_symmetry_space_group_name_Hall '-P 1'
_symmetry_space_group_name_H-M 'P -1'
_atom_sites_solution_hydrogens geom
_atom_sites_solution_primary direct
_atom_sites_solution_secondary difmap
_audit_creation_method SHELXL-97
_cell_angle_alpha 74.1160(10)
_cell_angle_beta 71.5670(10)
_cell_angle_gamma 71.0580(10)
_cell_formula_units_Z 2
_cell_length_a 10.8333(7)
_cell_length_b 13.7289(9)
_cell_length_c 15.8044(10)
_cell_measurement_reflns_used 3832
_cell_measurement_temperature 90(2)
_cell_measurement_theta_max 28.04
_cell_measurement_theta_min 2.25
_cell_volume 2070.5(2)
_computing_cell_refinement 'Bruker SMART'
_computing_data_collection 'Bruker SMART'
_computing_data_reduction 'Bruker SAINT'
_computing_molecular_graphics 'Bruker SHELXTL and CrystalMaker 5.x'
_computing_publication_material 'Bruker SHELXTL'
_computing_structure_refinement 'SHELXL-97 (Sheldrick, 1997)'
_computing_structure_solution 'SHELXS-97 (Sheldrick, 1990)'
_diffrn_ambient_temperature 90(2)
_diffrn_detector_area_resol_mean 512
_diffrn_measured_fraction_theta_full 0.993
_diffrn_measured_fraction_theta_max 0.993
_diffrn_measurement_device_type 'APEX CCD area detector'
_diffrn_measurement_method 'Phi and omega scans'
_diffrn_radiation_monochromator graphite
_diffrn_radiation_probe x-ray
_diffrn_radiation_type MoK\a
_diffrn_radiation_wavelength 0.71073
_diffrn_reflns_av_R_equivalents 0.0434
_diffrn_reflns_av_sigmaI/netI 0.0648
_diffrn_reflns_limit_h_max 14
_diffrn_reflns_limit_h_min -14
_diffrn_reflns_limit_k_max 18
_diffrn_reflns_limit_k_min -18
_diffrn_reflns_limit_l_max 21
_diffrn_reflns_limit_l_min -20
_diffrn_reflns_number 22011
_diffrn_reflns_theta_full 28.28
_diffrn_reflns_theta_max 28.28
_diffrn_reflns_theta_min 1.90
_diffrn_source 'fine-focus sealed tube'
_diffrn_standards_decay_% 0.001
_exptl_absorpt_coefficient_mu 1.689
_exptl_absorpt_correction_T_max 0.8767
_exptl_absorpt_correction_T_min 0.6312
_exptl_absorpt_correction_type multi-scan
_exptl_absorpt_process_details 'SADABS SHELXL-97 (SHELDRICK, 1997)'
_exptl_crystal_colour green
_exptl_crystal_density_diffrn 1.874
_exptl_crystal_density_meas 0
_exptl_crystal_density_method 'not measured'
_exptl_crystal_description block
_exptl_crystal_F_000 1178
_exptl_crystal_size_max 0.30
_exptl_crystal_size_mid 0.18
_exptl_crystal_size_min 0.08
_refine_diff_density_max 1.420
_refine_diff_density_min -0.697
_refine_diff_density_rms 0.141
_refine_ls_extinction_method none
_refine_ls_goodness_of_fit_ref 1.073
_refine_ls_hydrogen_treatment mixed
_refine_ls_matrix_type full
_refine_ls_number_parameters 628
_refine_ls_number_reflns 10197
_refine_ls_number_restraints 0
_refine_ls_restrained_S_all 1.073
_refine_ls_R_factor_all 0.0767
_refine_ls_R_factor_gt 0.0596
_refine_ls_shift/su_max 0.001
_refine_ls_shift/su_mean 0.000
_refine_ls_structure_factor_coef Fsqd
_refine_ls_weighting_details 'calc w=1/[\s^2^(Fo^2^)+(0.0637P)^2^+5.1009P] where P=(Fo^2^+2Fc^2^)/3'
_refine_ls_weighting_scheme calc
_refine_ls_wR_factor_gt 0.1401
_refine_ls_wR_factor_ref 0.1495
_reflns_number_gt 8183
_reflns_number_total 10197
_reflns_threshold_expression >2sigma(I)
_cod_data_source_file b412808g.txt
_cod_data_source_block publication_text_compound_6
_cod_depositor_comments
;
The following automatic conversions were performed:
'_symmetry_cell_setting' value 'Triclinic' changed to 'triclinic'
according to '/home/saulius/struct/CIF-dictionaries/cif_core.dic'
dictionary named 'cif_core.dic' version 2.4.1 from 2010-06-29.

Automatic conversion script
Id: cif_fix_enum 1527 2010-12-29 10:47:43Z saulius 
;
_cod_original_sg_symbol_H-M P-1
_cod_original_formula_sum 'C36 H35 Cu2 N6 O16.50 P4 V2'
_cod_database_code 7007933

loop_
_symmetry_equiv_pos_as_xyz
'x, y, z'
'-x, -y, -z'

loop_
_atom_site_label
_atom_site_type_symbol
_atom_site_fract_x
_atom_site_fract_y
_atom_site_fract_z
_atom_site_U_iso_or_equiv
_atom_site_adp_type
_atom_site_occupancy
_atom_site_symmetry_multiplicity
_atom_site_calc_flag
_atom_site_refinement_flags
_atom_site_disorder_assembly
_atom_site_disorder_group
Cu1 Cu 0.68038(5) 0.43140(4) 0.51437(3) 0.01171(12) Uani 1 1 d . . .
Cu2 Cu 0.83108(5) 0.11018(4) 1.10222(3) 0.01416(12) Uani 1 1 d . . .
V1 V 0.88122(7) 0.17433(5) 0.57176(5) 0.01409(16) Uani 1 1 d . . .
V2 V 0.70180(8) 0.50932(6) 0.95919(5) 0.01571(16) Uani 1 1 d . . .
P1 P 0.57051(12) 0.26866(9) 0.67964(7) 0.0151(2) Uani 1 1 d . . .
P2 P 0.57991(12) 0.31193(9) 1.02920(7) 0.0160(2) Uani 1 1 d . . .
P3 P 0.83644(15) -0.03921(13) 0.5306(3) 0.0134(8) Uani 0.801(15) 1 d P . 1
P4 P 0.6973(3) -0.0459(3) 1.27772(12) 0.0126(7) Uani 0.801(15) 1 d P . 1
P3B P 0.8305(8) -0.0452(6) 0.5735(14) 0.023(2) Uani 0.199(15) 1 d P . 2
P4B P 0.652(2) -0.0072(13) 1.2722(7) 0.031(3) Uani 0.199(15) 1 d P . 2
O1 O 0.5802(3) 0.3792(2) 0.63292(19) 0.0157(6) Uani 1 1 d . . .
O2 O 0.8357(3) 0.2877(2) 0.5054(2) 0.0194(6) Uani 1 1 d . . .
O3 O 0.4599(4) 0.2456(3) 0.6529(2) 0.0275(8) Uani 1 1 d . . .
H3' H 0.4867 0.1868 0.6407 0.041 Uiso 1 1 calc R . .
O4 O 0.7037(4) 0.1871(2) 0.6628(2) 0.0243(7) Uani 1 1 d . . .
O5 O 0.9557(4) 0.1908(3) 0.6393(2) 0.0288(8) Uani 1 1 d . . .
O6 O 1.0450(3) 0.1341(2) 0.4744(2) 0.0210(7) Uani 1 1 d . . .
O7 O 0.8016(4) 0.0131(3) 0.4384(3) 0.0402(10) Uani 1 1 d . . .
O8 O 0.8548(4) 0.0391(3) 0.5750(3) 0.0344(9) Uani 1 1 d . . .
O9 O 0.8365(3) 0.5191(3) 0.8788(2) 0.0207(7) Uani 1 1 d . . .
O10 O 0.7230(4) 0.5269(3) 1.0499(2) 0.0251(7) Uani 1 1 d . . .
O11 O 0.6817(3) 0.3764(3) 0.9691(2) 0.0242(7) Uani 1 1 d . . .
O12 O 0.4490(3) 0.3914(3) 1.0711(2) 0.0217(7) Uani 1 1 d . . .
O13 O 0.6334(3) 0.2275(3) 1.1013(2) 0.0201(7) Uani 1 1 d . . .
O14 O 0.7990(3) 0.0066(3) 1.2067(2) 0.0219(7) Uani 1 1 d . . .
O15 O 0.6655(4) -0.1233(3) 1.2418(2) 0.0318(8) Uani 1 1 d . . .
O16 O 0.7468(5) -0.1017(4) 1.3644(3) 0.0454(11) Uani 1 1 d . . .
O90 O 0.3750(7) 0.1433(6) 0.2471(4) 0.0233(14) Uani 0.50 1 d P . .
N1 N 0.6107(4) 0.3955(3) 0.4229(2) 0.0138(7) Uani 1 1 d . . .
N2 N 0.7515(4) 0.5204(3) 0.4023(2) 0.0121(7) Uani 1 1 d . . .
N3 N 0.7664(4) 0.5089(3) 0.5629(2) 0.0158(7) Uani 1 1 d . . .
N4 N 0.8188(4) 0.0431(3) 1.0048(2) 0.0144(7) Uani 1 1 d . . .
N5 N 0.9307(3) 0.1856(3) 0.9936(2) 0.0130(7) Uani 1 1 d . . .
N6 N 0.9057(4) 0.1870(3) 1.1588(2) 0.0165(7) Uani 1 1 d . . .
C1 C 0.5371(4) 0.3270(3) 0.4405(3) 0.0151(8) Uani 1 1 d . . .
H1 H 0.5045 0.2967 0.5005 0.018 Uiso 1 1 calc R . .
C2 C 0.5082(5) 0.3001(4) 0.3720(3) 0.0221(10) Uani 1 1 d . . .
H2 H 0.4547 0.2540 0.3862 0.027 Uiso 1 1 calc R . .
C3 C 0.5587(5) 0.3418(4) 0.2831(3) 0.0230(10) Uani 1 1 d . . .
H3 H 0.5417 0.3231 0.2363 0.028 Uiso 1 1 calc R . .
C4 C 0.6354(5) 0.4120(4) 0.2640(3) 0.0185(9) Uani 1 1 d . . .
H4 H 0.6700 0.4418 0.2042 0.022 Uiso 1 1 calc R . .
C5 C 0.6600(4) 0.4374(3) 0.3347(3) 0.0140(8) Uani 1 1 d . . .
C6 C 0.7405(4) 0.5115(3) 0.3230(3) 0.0128(8) Uani 1 1 d . . .
C7 C 0.8012(4) 0.5683(3) 0.2421(3) 0.0148(8) Uani 1 1 d . . .
H7 H 0.7958 0.5605 0.1868 0.018 Uiso 1 1 calc R . .
C8 C 0.8706(4) 0.6375(3) 0.2441(3) 0.0129(8) Uani 1 1 d . . .
C9 C 0.8757(4) 0.6469(3) 0.3290(3) 0.0148(8) Uani 1 1 d . . .
H9 H 0.9182 0.6938 0.3331 0.018 Uiso 1 1 calc R . .
C10 C 0.8171(4) 0.5857(3) 0.4061(3) 0.0150(8) Uani 1 1 d . . .
C11 C 0.8232(4) 0.5820(3) 0.4991(3) 0.0162(8) Uani 1 1 d . . .
C12 C 0.8822(5) 0.6449(4) 0.5196(3) 0.0233(10) Uani 1 1 d . . .
H12 H 0.9187 0.6951 0.4748 0.028 Uiso 1 1 calc R . .
C13 C 0.8851(6) 0.6306(4) 0.6100(3) 0.0288(11) Uani 1 1 d . . .
H13 H 0.9237 0.6718 0.6264 0.035 Uiso 1 1 calc R . .
C14 C 0.8307(5) 0.5554(4) 0.6747(3) 0.0271(11) Uani 1 1 d . . .
H14 H 0.8336 0.5445 0.7349 0.033 Uiso 1 1 calc R . .
C15 C 0.7713(5) 0.4961(4) 0.6488(3) 0.0217(9) Uani 1 1 d . . .
H15 H 0.7338 0.4458 0.6927 0.026 Uiso 1 1 calc R . .
C16 C 0.7520(5) -0.0291(3) 1.0186(3) 0.0183(9) Uani 1 1 d . . .
H16 H 0.7179 -0.0610 1.0777 0.022 Uiso 1 1 calc R . .
C17 C 0.7324(5) -0.0575(4) 0.9462(3) 0.0225(10) Uani 1 1 d . . .
H17 H 0.6851 -0.1071 0.9570 0.027 Uiso 1 1 calc R . .
C18 C 0.7849(5) -0.0102(4) 0.8581(3) 0.0208(9) Uani 1 1 d . . .
H18 H 0.7722 -0.0276 0.8091 0.025 Uiso 1 1 calc R . .
C19 C 0.8564(5) 0.0633(3) 0.8434(3) 0.0185(9) Uani 1 1 d . . .
H19 H 0.8936 0.0947 0.7848 0.022 Uiso 1 1 calc R . .
C20 C 0.8707(4) 0.0883(3) 0.9182(3) 0.0143(8) Uani 1 1 d . . .
C21 C 0.9392(4) 0.1685(3) 0.9124(3) 0.0143(8) Uani 1 1 d . . .
C22 C 1.0050(4) 0.2243(3) 0.8336(3) 0.0151(8) Uani 1 1 d . . .
H22 H 1.0113 0.2120 0.7772 0.018 Uiso 1 1 calc R . .
C23 C 1.0619(4) 0.2997(3) 0.8399(3) 0.0142(8) Uani 1 1 d . . .
C24 C 1.0517(4) 0.3147(3) 0.9263(3) 0.0145(8) Uani 1 1 d . . .
H24 H 1.0888 0.3637 0.9326 0.017 Uiso 1 1 calc R . .
C25 C 0.9853(4) 0.2551(3) 1.0022(3) 0.0129(8) Uani 1 1 d . . .
C26 C 0.9706(4) 0.2573(3) 1.0982(3) 0.0153(8) Uani 1 1 d . . .
C27 C 1.0229(5) 0.3183(4) 1.1252(3) 0.0232(10) Uani 1 1 d . . .
H27 H 1.0652 0.3669 1.0827 0.028 Uiso 1 1 calc R . .
C28 C 1.0119(5) 0.3064(4) 1.2178(3) 0.0276(11) Uani 1 1 d . . .
H28 H 1.0470 0.3471 1.2376 0.033 Uiso 1 1 calc R . .
C29 C 0.9484(5) 0.2337(4) 1.2798(3) 0.0242(10) Uani 1 1 d . . .
H29 H 0.9410 0.2242 1.3416 0.029 Uiso 1 1 calc R . .
C30 C 0.8960(5) 0.1751(4) 1.2476(3) 0.0195(9) Uani 1 1 d . . .
H30 H 0.8529 0.1262 1.2888 0.023 Uiso 1 1 calc R . .
C31 C 0.5120(5) 0.2587(4) 0.8009(3) 0.0174(9) Uani 1 1 d . . .
H31A H 0.4165 0.2937 0.8144 0.021 Uiso 1 1 calc R . .
H31B H 0.5206 0.1850 0.8277 0.021 Uiso 1 1 calc R . .
C32 C 0.5774(5) 0.3015(3) 0.8504(3) 0.0161(8) Uani 1 1 d . . .
H32A H 0.5472 0.3775 0.8396 0.019 Uiso 1 1 calc R . .
H32B H 0.6746 0.2813 0.8277 0.019 Uiso 1 1 calc R . .
C33 C 0.5382(5) 0.2572(3) 0.9531(3) 0.0167(8) Uani 1 1 d . . .
H33A H 0.5806 0.1824 0.9625 0.020 Uiso 1 1 calc R . .
H33B H 0.4415 0.2659 0.9712 0.020 Uiso 1 1 calc R . .
C34 C 0.6993(6) -0.0909(4) 0.6055(4) 0.0380(13) Uani 1 1 d . . .
H34A H 0.6856 -0.1405 0.5780 0.046 Uiso 1 1 calc R . 1
H34B H 0.7235 -0.1289 0.6619 0.046 Uiso 1 1 calc R . 1
C35 C 0.5454(5) 0.0553(4) 1.3033(4) 0.0370(13) Uani 1 1 d . . .
H35A H 0.5620 0.1058 1.3280 0.044 Uiso 1 1 calc R . 1
H35B H 0.5168 0.0916 1.2479 0.044 Uiso 1 1 calc R . 1
C36 C 0.4316(6) 0.0076(4) 1.3734(4) 0.0386(13) Uani 1 1 d . . .
H36A H 0.4173 -0.0445 1.3491 0.046 Uiso 1 1 calc R . .
H36B H 0.4598 -0.0273 1.4290 0.046 Uiso 1 1 calc R . .
H7' H 0.715(5) -0.020(4) 0.420(3) 0.017(12) Uiso 1 1 d . . .

loop_
_atom_site_aniso_label
_atom_site_aniso_U_11
_atom_site_aniso_U_22
_atom_site_aniso_U_33
_atom_site_aniso_U_23
_atom_site_aniso_U_13
_atom_site_aniso_U_12
Cu1 0.0175(3) 0.0122(2) 0.0080(2) 0.00053(17) -0.00406(18) -0.0084(2)
Cu2 0.0190(3) 0.0170(3) 0.0093(2) 0.00039(18) -0.00299(19) -0.0112(2)
V1 0.0212(4) 0.0125(3) 0.0106(3) -0.0012(2) -0.0043(3) -0.0077(3)
V2 0.0186(4) 0.0186(4) 0.0111(3) -0.0012(3) -0.0044(3) -0.0072(3)
P1 0.0223(6) 0.0182(5) 0.0087(5) 0.0007(4) -0.0032(4) -0.0138(5)
P2 0.0197(5) 0.0177(5) 0.0126(5) -0.0027(4) -0.0055(4) -0.0064(4)
P3 0.0108(7) 0.0152(7) 0.0162(19) -0.0055(7) 0.0010(7) -0.0083(5)
P4 0.0139(11) 0.0127(15) 0.0111(7) 0.0009(7) -0.0009(6) -0.0083(10)
P3B 0.034(4) 0.025(3) 0.010(7) -0.006(3) -0.007(3) -0.007(3)
P4B 0.034(7) 0.007(5) 0.038(5) 0.007(3) -0.001(4) -0.005(5)
O1 0.0196(15) 0.0175(15) 0.0106(13) -0.0004(11) -0.0013(11) -0.0099(12)
O2 0.0235(16) 0.0177(15) 0.0134(14) 0.0009(12) -0.0015(12) -0.0067(13)
O3 0.039(2) 0.039(2) 0.0161(16) 0.0038(15) -0.0089(15) -0.0307(17)
O4 0.0352(19) 0.0158(16) 0.0152(15) 0.0010(12) 0.0021(14) -0.0093(14)
O5 0.040(2) 0.039(2) 0.0167(16) -0.0053(14) -0.0085(15) -0.0205(17)
O6 0.0238(17) 0.0178(16) 0.0187(15) -0.0020(12) -0.0019(13) -0.0064(13)
O7 0.039(2) 0.039(2) 0.046(2) -0.0007(19) -0.0176(19) -0.0133(19)
O8 0.038(2) 0.0248(19) 0.041(2) -0.0183(16) 0.0089(17) -0.0174(16)
O9 0.0238(17) 0.0264(17) 0.0150(15) -0.0016(12) -0.0049(13) -0.0124(14)
O10 0.0332(19) 0.0296(18) 0.0155(15) -0.0054(13) -0.0082(14) -0.0090(15)
O11 0.0297(18) 0.0218(17) 0.0247(17) -0.0024(13) -0.0070(14) -0.0129(14)
O12 0.0244(17) 0.0225(16) 0.0197(16) -0.0054(13) -0.0094(13) -0.0034(14)
O13 0.0211(16) 0.0251(17) 0.0152(15) -0.0040(12) -0.0060(12) -0.0057(13)
O14 0.0247(17) 0.0273(17) 0.0154(15) 0.0047(13) -0.0015(13) -0.0197(14)
O15 0.039(2) 0.039(2) 0.0242(18) -0.0025(15) -0.0014(16) -0.0288(18)
O16 0.053(3) 0.051(3) 0.036(2) 0.0116(19) -0.017(2) -0.029(2)
O90 0.032(4) 0.040(4) 0.008(3) -0.006(3) -0.002(3) -0.025(3)
N1 0.0193(18) 0.0158(17) 0.0096(15) -0.0018(13) -0.0035(13) -0.0096(14)
N2 0.0178(17) 0.0111(16) 0.0091(15) -0.0011(12) -0.0050(13) -0.0051(13)
N3 0.0208(18) 0.0191(18) 0.0113(16) -0.0014(13) -0.0052(14) -0.0104(15)
N4 0.0179(18) 0.0132(17) 0.0133(16) 0.0002(13) -0.0037(14) -0.0081(14)
N5 0.0154(17) 0.0157(17) 0.0094(15) 0.0012(13) -0.0039(13) -0.0083(14)
N6 0.0198(18) 0.0206(18) 0.0123(17) 0.0013(14) -0.0047(14) -0.0125(15)
C1 0.021(2) 0.016(2) 0.0108(18) -0.0006(15) -0.0022(16) -0.0113(17)
C2 0.032(3) 0.024(2) 0.018(2) -0.0054(18) -0.0022(19) -0.020(2)
C3 0.033(3) 0.027(2) 0.016(2) -0.0088(18) -0.0024(19) -0.017(2)
C4 0.030(2) 0.022(2) 0.0090(18) -0.0022(16) -0.0050(17) -0.0135(19)
C5 0.019(2) 0.0140(19) 0.0093(18) -0.0004(14) -0.0021(15) -0.0083(16)
C6 0.018(2) 0.0118(18) 0.0095(18) -0.0002(14) -0.0041(15) -0.0059(16)
C7 0.025(2) 0.0135(19) 0.0083(18) 0.0008(14) -0.0044(16) -0.0092(17)
C8 0.0146(19) 0.0154(19) 0.0107(18) -0.0029(15) -0.0047(15) -0.0046(16)
C9 0.020(2) 0.0135(19) 0.0118(19) -0.0009(15) -0.0041(16) -0.0068(16)
C10 0.020(2) 0.016(2) 0.0106(18) 0.0011(15) -0.0042(16) -0.0097(17)
C11 0.023(2) 0.018(2) 0.0118(19) -0.0002(15) -0.0077(16) -0.0097(17)
C12 0.036(3) 0.029(2) 0.013(2) 0.0025(18) -0.0079(19) -0.023(2)
C13 0.043(3) 0.041(3) 0.015(2) 0.000(2) -0.011(2) -0.029(3)
C14 0.040(3) 0.037(3) 0.013(2) 0.0005(19) -0.010(2) -0.022(2)
C15 0.026(2) 0.031(3) 0.012(2) 0.0022(17) -0.0058(17) -0.016(2)
C16 0.024(2) 0.017(2) 0.017(2) 0.0005(16) -0.0041(17) -0.0132(18)
C17 0.029(3) 0.018(2) 0.026(2) -0.0029(18) -0.007(2) -0.0148(19)
C18 0.028(2) 0.023(2) 0.018(2) -0.0059(17) -0.0069(18) -0.0121(19)
C19 0.026(2) 0.016(2) 0.015(2) -0.0022(16) -0.0039(17) -0.0091(18)
C20 0.017(2) 0.015(2) 0.0110(18) -0.0017(15) -0.0013(15) -0.0075(16)
C21 0.018(2) 0.0136(19) 0.0131(19) -0.0001(15) -0.0053(16) -0.0077(16)
C22 0.020(2) 0.016(2) 0.0114(18) -0.0018(15) -0.0026(16) -0.0088(17)
C23 0.018(2) 0.0131(19) 0.0104(18) 0.0008(14) -0.0033(15) -0.0047(16)
C24 0.016(2) 0.0138(19) 0.0153(19) -0.0003(15) -0.0042(16) -0.0084(16)
C25 0.017(2) 0.0131(19) 0.0093(18) -0.0011(14) -0.0042(15) -0.0041(16)
C26 0.019(2) 0.016(2) 0.0130(19) 0.0005(15) -0.0050(16) -0.0088(17)
C27 0.034(3) 0.030(3) 0.013(2) 0.0003(18) -0.0061(19) -0.021(2)
C28 0.043(3) 0.038(3) 0.016(2) -0.0007(19) -0.010(2) -0.029(2)
C29 0.034(3) 0.037(3) 0.0089(19) -0.0010(18) -0.0067(18) -0.020(2)
C30 0.025(2) 0.027(2) 0.0101(19) 0.0007(16) -0.0029(17) -0.0161(19)
C31 0.022(2) 0.021(2) 0.0125(19) -0.0016(16) -0.0055(16) -0.0096(18)
C32 0.023(2) 0.019(2) 0.0097(18) -0.0033(15) -0.0055(16) -0.0070(17)
C33 0.023(2) 0.015(2) 0.0124(19) -0.0011(15) -0.0051(16) -0.0061(17)
C34 0.032(3) 0.031(3) 0.049(3) -0.009(3) 0.000(3) -0.013(2)
C35 0.022(3) 0.035(3) 0.052(4) -0.016(3) 0.006(2) -0.015(2)
C36 0.030(3) 0.032(3) 0.051(4) -0.006(3) -0.002(3) -0.012(2)

loop_
_atom_type_symbol
_atom_type_description
_atom_type_scat_dispersion_real
_atom_type_scat_dispersion_imag
_atom_type_scat_source
C C 0.0033 0.0016 'International Tables Vol C Tables 4.2.6.8 and 6.1.1.4'
H H 0.0000 0.0000 'International Tables Vol C Tables 4.2.6.8 and 6.1.1.4'
N N 0.0061 0.0033 'International Tables Vol C Tables 4.2.6.8 and 6.1.1.4'
O O 0.0106 0.0060 'International Tables Vol C Tables 4.2.6.8 and 6.1.1.4'
P P 0.1023 0.0942 'International Tables Vol C Tables 4.2.6.8 and 6.1.1.4'
V V 0.3005 0.5294 'International Tables Vol C Tables 4.2.6.8 and 6.1.1.4'
Cu Cu 0.3201 1.2651 'International Tables Vol C Tables 4.2.6.8 and 6.1.1.4'

loop_
_geom_angle_atom_site_label_1
_geom_angle_atom_site_label_2
_geom_angle_atom_site_label_3
_geom_angle
_geom_angle_site_symmetry_1
_geom_angle_site_symmetry_3
_geom_angle_publ_flag
O1 Cu1 N2 164.57(14) . . ?
O1 Cu1 N3 93.57(13) . . ?
N2 Cu1 N3 79.81(14) . . ?
O1 Cu1 N1 106.31(13) . . ?
N2 Cu1 N1 78.74(14) . . ?
N3 Cu1 N1 158.25(14) . . ?
O1 Cu1 O2 94.38(12) . . ?
N2 Cu1 O2 100.46(13) . . ?
N3 Cu1 O2 99.84(14) . . ?
N1 Cu1 O2 87.60(13) . . ?
O14 Cu2 N5 158.97(15) . . ?
O14 Cu2 N6 95.18(14) . . ?
N5 Cu2 N6 79.77(14) . . ?
O14 Cu2 N4 101.00(14) . . ?
N5 Cu2 N4 79.61(14) . . ?
N6 Cu2 N4 157.64(14) . . ?
O14 Cu2 O13 105.88(13) . . ?
N5 Cu2 O13 95.04(13) . . ?
N6 Cu2 O13 97.35(13) . . ?
N4 Cu2 O13 92.97(13) . . ?
O5 V1 O2 108.28(18) . . ?
O5 V1 O8 122.99(18) . . ?
O2 V1 O8 128.73(17) . . ?
O5 V1 O6 97.16(16) . . ?
O2 V1 O6 89.69(14) . . ?
O8 V1 O6 84.60(14) . . ?
O5 V1 O4 93.78(16) . . ?
O2 V1 O4 95.46(14) . . ?
O8 V1 O4 81.86(14) . . ?
O6 V1 O4 165.80(14) . . ?
O10 V2 O9 107.67(17) . . ?
O10 V2 O12 110.12(16) . 2_667 ?
O9 V2 O12 110.93(16) . 2_667 ?
O10 V2 O11 113.75(16) . . ?
O9 V2 O11 106.04(16) . . ?
O12 V2 O11 108.28(15) 2_667 . ?
O4 P1 O1 113.39(18) . . ?
O4 P1 O3 113.3(2) . . ?
O1 P1 O3 108.58(19) . . ?
O4 P1 C31 106.1(2) . . ?
O1 P1 C31 110.81(19) . . ?
O3 P1 C31 104.3(2) . . ?
O13 P2 O11 113.28(19) . . ?
O13 P2 O12 111.41(18) . . ?
O11 P2 O12 107.08(19) . . ?
O13 P2 C33 110.97(19) . . ?
O11 P2 C33 106.49(19) . . ?
O12 P2 C33 107.27(19) . . ?
O6 P3 O8 111.2(3) 2_756 . ?
O6 P3 O7 113.5(3) 2_756 . ?
O8 P3 O7 111.9(3) . . ?
O6 P3 C34 103.6(3) 2_756 . ?
O8 P3 C34 107.8(3) . . ?
O7 P3 C34 108.4(3) . . ?
O15 P4 O14 111.4(2) . . ?
O15 P4 O16 109.5(3) . . ?
O14 P4 O16 111.5(3) . . ?
O15 P4 C35 107.5(3) . . ?
O14 P4 C35 106.7(3) . . ?
O16 P4 C35 110.2(3) . . ?
C34 P3B O6 106.0(5) . 2_756 ?
P1 O1 Cu1 130.83(19) . . ?
V1 O2 Cu1 137.98(17) . . ?
P1 O3 H3' 109.5 . . ?
P1 O4 V1 137.27(19) . . ?
P3 O6 P3B 23.2(5) 2_756 2_756 ?
P3 O6 V1 133.0(3) 2_756 . ?
P3B O6 V1 151.1(5) 2_756 . ?
P3 O7 H7' 116(2) . . ?
P3 O8 V1 152.3(3) . . ?
P2 O11 V2 136.0(2) . . ?
P2 O12 V2 141.2(2) . 2_667 ?
P2 O13 Cu2 133.30(19) . . ?
P4 O14 P4B 21.5(5) . . ?
P4 O14 Cu2 147.1(3) . . ?
P4B O14 Cu2 126.9(7) . . ?
C1 N1 C5 118.3(3) . . ?
C1 N1 Cu1 126.9(3) . . ?
C5 N1 Cu1 114.3(3) . . ?
C10 N2 C6 121.2(4) . . ?
C10 N2 Cu1 118.6(3) . . ?
C6 N2 Cu1 120.1(3) . . ?
C15 N3 C11 118.2(4) . . ?
C15 N3 Cu1 127.2(3) . . ?
C11 N3 Cu1 114.6(3) . . ?
C16 N4 C20 119.0(4) . . ?
C16 N4 Cu2 126.5(3) . . ?
C20 N4 Cu2 113.9(3) . . ?
C25 N5 C21 121.9(4) . . ?
C25 N5 Cu2 118.8(3) . . ?
C21 N5 Cu2 119.2(3) . . ?
C30 N6 C26 119.2(4) . . ?
C30 N6 Cu2 126.4(3) . . ?
C26 N6 Cu2 114.4(3) . . ?
N1 C1 C2 122.0(4) . . ?
N1 C1 H1 119.0 . . ?
C2 C1 H1 119.0 . . ?
C3 C2 C1 119.7(4) . . ?
C3 C2 H2 120.2 . . ?
C1 C2 H2 120.2 . . ?
C2 C3 C4 118.9(4) . . ?
C2 C3 H3 120.5 . . ?
C4 C3 H3 120.5 . . ?
C5 C4 C3 119.2(4) . . ?
C5 C4 H4 120.4 . . ?
C3 C4 H4 120.4 . . ?
N1 C5 C4 121.9(4) . . ?
N1 C5 C6 113.8(3) . . ?
C4 C5 C6 124.3(4) . . ?
N2 C6 C7 120.3(4) . . ?
N2 C6 C5 112.3(3) . . ?
C7 C6 C5 127.5(4) . . ?
C6 C7 C8 119.7(4) . . ?
C6 C7 H7 120.2 . . ?
C8 C7 H7 120.2 . . ?
C7 C8 C9 118.1(4) . . ?
C7 C8 C23 122.4(4) . 2_766 ?
C9 C8 C23 119.5(4) . 2_766 ?
C10 C9 C8 119.1(4) . . ?
C10 C9 H9 120.5 . . ?
C8 C9 H9 120.5 . . ?
N2 C10 C9 121.6(4) . . ?
N2 C10 C11 113.6(4) . . ?
C9 C10 C11 124.8(4) . . ?
N3 C11 C12 123.0(4) . . ?
N3 C11 C10 113.4(4) . . ?
C12 C11 C10 123.6(4) . . ?
C11 C12 C13 117.6(4) . . ?
C11 C12 H12 121.2 . . ?
C13 C12 H12 121.2 . . ?
C14 C13 C12 119.9(4) . . ?
C14 C13 H13 120.1 . . ?
C12 C13 H13 120.1 . . ?
C13 C14 C15 119.0(4) . . ?
C13 C14 H14 120.5 . . ?
C15 C14 H14 120.5 . . ?
N3 C15 C14 122.2(4) . . ?
N3 C15 H15 118.9 . . ?
C14 C15 H15 118.9 . . ?
N4 C16 C17 121.7(4) . . ?
N4 C16 H16 119.2 . . ?
C17 C16 H16 119.2 . . ?
C18 C17 C16 118.8(4) . . ?
C18 C17 H17 120.6 . . ?
C16 C17 H17 120.6 . . ?
C17 C18 C19 119.8(4) . . ?
C17 C18 H18 120.1 . . ?
C19 C18 H18 120.1 . . ?
C20 C19 C18 118.3(4) . . ?
C20 C19 H19 120.9 . . ?
C18 C19 H19 120.9 . . ?
N4 C20 C19 122.5(4) . . ?
N4 C20 C21 113.7(3) . . ?
C19 C20 C21 123.8(4) . . ?
N5 C21 C22 120.5(4) . . ?
N5 C21 C20 113.1(3) . . ?
C22 C21 C20 126.4(4) . . ?
C21 C22 C23 119.2(4) . . ?
C21 C22 H22 120.4 . . ?
C23 C22 H22 120.4 . . ?
C24 C23 C22 118.5(4) . . ?
C24 C23 C8 121.6(4) . 2_766 ?
C22 C23 C8 119.9(4) . 2_766 ?
C25 C24 C23 119.0(4) . . ?
C25 C24 H24 120.5 . . ?
C23 C24 H24 120.5 . . ?
N5 C25 C24 120.8(4) . . ?
N5 C25 C26 113.0(3) . . ?
C24 C25 C26 126.1(4) . . ?
N6 C26 C27 121.9(4) . . ?
N6 C26 C25 113.4(4) . . ?
C27 C26 C25 124.5(4) . . ?
C26 C27 C28 118.9(4) . . ?
C26 C27 H27 120.6 . . ?
C28 C27 H27 120.6 . . ?
C29 C28 C27 119.6(4) . . ?
C29 C28 H28 120.2 . . ?
C27 C28 H28 120.2 . . ?
C28 C29 C30 118.4(4) . . ?
C28 C29 H29 120.8 . . ?
C30 C29 H29 120.8 . . ?
N6 C30 C29 122.0(4) . . ?
N6 C30 H30 119.0 . . ?
C29 C30 H30 119.0 . . ?
C32 C31 P1 119.9(3) . . ?
C32 C31 H31A 107.3 . . ?
P1 C31 H31A 107.3 . . ?
C32 C31 H31B 107.3 . . ?
P1 C31 H31B 107.3 . . ?
H31A C31 H31B 106.9 . . ?
C31 C32 C33 109.4(3) . . ?
C31 C32 H32A 109.8 . . ?
C33 C32 H32A 109.8 . . ?
C31 C32 H32B 109.8 . . ?
C33 C32 H32B 109.8 . . ?
H32A C32 H32B 108.3 . . ?
C32 C33 P2 118.1(3) . . ?
C32 C33 H33A 107.8 . . ?
P2 C33 H33A 107.8 . . ?
C32 C33 H33B 107.8 . . ?
P2 C33 H33B 107.8 . . ?
H33A C33 H33B 107.1 . . ?
C36 C34 P3B 112.9(5) 2_657 . ?
C36 C34 P3 113.5(4) 2_657 . ?
P3B C34 P3 21.0(6) . . ?
C36 C34 H34A 108.9 2_657 . ?
P3B C34 H34A 125.6 . . ?
P3 C34 H34A 108.9 . . ?
C36 C34 H34B 108.9 2_657 . ?
P3B C34 H34B 90.3 . . ?
P3 C34 H34B 108.9 . . ?
H34A C34 H34B 107.7 . . ?
C36 C35 P4 110.4(4) . . ?
C36 C35 H35A 109.6 . . ?
P4 C35 H35A 109.6 . . ?
C36 C35 H35B 109.6 . . ?
P4 C35 H35B 109.6 . . ?
H35A C35 H35B 108.1 . . ?
C34 C36 C35 111.7(5) 2_657 . ?
C34 C36 H36A 109.3 2_657 . ?
C35 C36 H36A 109.3 . . ?
C34 C36 H36B 109.3 2_657 . ?
C35 C36 H36B 109.3 . . ?
H36A C36 H36B 107.9 . . ?

loop_
_geom_bond_atom_site_label_1
_geom_bond_atom_site_label_2
_geom_bond_distance
_geom_bond_site_symmetry_2
_geom_bond_publ_flag
Cu1 O1 1.920(3) . ?
Cu1 N2 1.946(3) . ?
Cu1 N3 2.032(4) . ?
Cu1 N1 2.055(3) . ?
Cu1 O2 2.142(3) . ?
Cu2 O14 1.882(3) . ?
Cu2 N5 1.940(3) . ?
Cu2 N6 2.024(4) . ?
Cu2 N4 2.054(3) . ?
Cu2 O13 2.224(3) . ?
V1 O5 1.624(3) . ?
V1 O2 1.643(3) . ?
V1 O8 1.953(3) . ?
V1 O6 1.981(3) . ?
V1 O4 1.992(3) . ?
V2 O10 1.612(3) . ?
V2 O9 1.619(3) . ?
V2 O12 1.857(3) 2_667 ?
V2 O11 1.867(3) . ?
P1 O4 1.510(4) . ?
P1 O1 1.517(3) . ?
P1 O3 1.533(3) . ?
P1 C31 1.800(4) . ?
P2 O13 1.496(3) . ?
P2 O11 1.553(3) . ?
P2 O12 1.561(3) . ?
P2 C33 1.810(4) . ?
P3 O6 1.502(3) 2_756 ?
P3 O8 1.525(5) . ?
P3 O7 1.544(6) . ?
P3 C34 1.796(6) . ?
P4 O15 1.503(4) . ?
P4 O14 1.512(3) . ?
P4 O16 1.542(5) . ?
P4 C35 1.789(7) . ?
P3B C34 1.619(10) . ?
P3B O6 1.635(12) 2_756 ?
P4B O14 1.641(15) . ?
O3 H3' 0.8200 . ?
O6 P3 1.502(3) 2_756 ?
O6 P3B 1.635(12) 2_756 ?
O7 H7' 1.29(5) . ?
O12 V2 1.857(3) 2_667 ?
N1 C1 1.342(5) . ?
N1 C5 1.360(5) . ?
N2 C10 1.336(5) . ?
N2 C6 1.337(5) . ?
N3 C15 1.336(5) . ?
N3 C11 1.363(5) . ?
N4 C16 1.342(5) . ?
N4 C20 1.360(5) . ?
N5 C25 1.329(5) . ?
N5 C21 1.337(5) . ?
N6 C30 1.341(5) . ?
N6 C26 1.360(5) . ?
C1 C2 1.384(6) . ?
C1 H1 0.9300 . ?
C2 C3 1.370(6) . ?
C2 H2 0.9300 . ?
C3 C4 1.384(6) . ?
C3 H3 0.9300 . ?
C4 C5 1.380(6) . ?
C4 H4 0.9300 . ?
C5 C6 1.483(6) . ?
C6 C7 1.390(5) . ?
C7 C8 1.400(6) . ?
C7 H7 0.9300 . ?
C8 C9 1.403(5) . ?
C8 C23 1.486(6) 2_766 ?
C9 C10 1.375(5) . ?
C9 H9 0.9300 . ?
C10 C11 1.478(5) . ?
C11 C12 1.379(6) . ?
C12 C13 1.398(6) . ?
C12 H12 0.9300 . ?
C13 C14 1.376(7) . ?
C13 H13 0.9300 . ?
C14 C15 1.391(6) . ?
C14 H14 0.9300 . ?
C15 H15 0.9300 . ?
C16 C17 1.398(6) . ?
C16 H16 0.9300 . ?
C17 C18 1.389(6) . ?
C17 H17 0.9300 . ?
C18 C19 1.391(6) . ?
C18 H18 0.9300 . ?
C19 C20 1.383(6) . ?
C19 H19 0.9300 . ?
C20 C21 1.486(6) . ?
C21 C22 1.383(6) . ?
C22 C23 1.405(6) . ?
C22 H22 0.9300 . ?
C23 C24 1.400(6) . ?
C23 C8 1.486(6) 2_766 ?
C24 C25 1.387(5) . ?
C24 H24 0.9300 . ?
C25 C26 1.481(5) . ?
C26 C27 1.364(6) . ?
C27 C28 1.398(6) . ?
C27 H27 0.9300 . ?
C28 C29 1.383(6) . ?
C28 H28 0.9300 . ?
C29 C30 1.390(6) . ?
C29 H29 0.9300 . ?
C30 H30 0.9300 . ?
C31 C32 1.527(6) . ?
C31 H31A 0.9700 . ?
C31 H31B 0.9700 . ?
C32 C33 1.541(5) . ?
C32 H32A 0.9700 . ?
C32 H32B 0.9700 . ?
C33 H33A 0.9700 . ?
C33 H33B 0.9700 . ?
C34 C36 1.512(8) 2_657 ?
C34 H34A 0.9700 . ?
C34 H34B 0.9700 . ?
C35 C36 1.562(7) . ?
C35 H35A 0.9700 . ?
C35 H35B 0.9700 . ?
C36 C34 1.512(8) 2_657 ?
C36 H36A 0.9700 . ?
C36 H36B 0.9700 . ?

loop_
_geom_torsion_atom_site_label_1
_geom_torsion_atom_site_label_2
_geom_torsion_atom_site_label_3
_geom_torsion_atom_site_label_4
_geom_torsion
_geom_torsion_site_symmetry_1
_geom_torsion_site_symmetry_2
_geom_torsion_site_symmetry_3
_geom_torsion_site_symmetry_4
_geom_torsion_publ_flag
O4 P1 O1 Cu1 40.4(3) . . . . ?
O3 P1 O1 Cu1 -86.4(3) . . . . ?
C31 P1 O1 Cu1 159.6(2) . . . . ?
N2 Cu1 O1 P1 168.3(4) . . . . ?
N3 Cu1 O1 P1 -127.8(3) . . . . ?
N1 Cu1 O1 P1 61.1(3) . . . . ?
O2 Cu1 O1 P1 -27.7(3) . . . . ?
O5 V1 O2 Cu1 -77.0(3) . . . . ?
O8 V1 O2 Cu1 102.7(3) . . . . ?
O6 V1 O2 Cu1 -174.4(3) . . . . ?
O4 V1 O2 Cu1 18.8(3) . . . . ?
O1 Cu1 O2 V1 -8.0(3) . . . . ?
N2 Cu1 O2 V1 167.7(3) . . . . ?
N3 Cu1 O2 V1 86.4(3) . . . . ?
N1 Cu1 O2 V1 -114.2(3) . . . . ?
O1 P1 O4 V1 -20.6(4) . . . . ?
O3 P1 O4 V1 103.7(3) . . . . ?
C31 P1 O4 V1 -142.5(3) . . . . ?
O5 V1 O4 P1 103.8(3) . . . . ?
O2 V1 O4 P1 -5.0(3) . . . . ?
O8 V1 O4 P1 -133.4(3) . . . . ?
O6 V1 O4 P1 -115.8(5) . . . . ?
O5 V1 O6 P3 68.6(3) . . . 2_756 ?
O2 V1 O6 P3 177.0(3) . . . 2_756 ?
O8 V1 O6 P3 -54.0(3) . . . 2_756 ?
O4 V1 O6 P3 -71.5(7) . . . 2_756 ?
O5 V1 O6 P3B 93.1(12) . . . 2_756 ?
O2 V1 O6 P3B -158.5(12) . . . 2_756 ?
O8 V1 O6 P3B -29.5(12) . . . 2_756 ?
O4 V1 O6 P3B -47.0(14) . . . 2_756 ?
O6 P3 O8 V1 113.3(6) 2_756 . . . ?
O7 P3 O8 V1 -14.8(6) . . . . ?
C34 P3 O8 V1 -133.8(5) . . . . ?
O5 V1 O8 P3 -152.7(5) . . . . ?
O2 V1 O8 P3 27.5(6) . . . . ?
O6 V1 O8 P3 -57.7(5) . . . . ?
O4 V1 O8 P3 118.0(6) . . . . ?
O13 P2 O11 V2 -104.5(3) . . . . ?
O12 P2 O11 V2 18.8(3) . . . . ?
C33 P2 O11 V2 133.3(3) . . . . ?
O10 V2 O11 P2 61.7(3) . . . . ?
O9 V2 O11 P2 179.8(3) . . . . ?
O12 V2 O11 P2 -61.1(3) 2_667 . . . ?
O13 P2 O12 V2 -158.7(3) . . . 2_667 ?
O11 P2 O12 V2 76.9(4) . . . 2_667 ?
C33 P2 O12 V2 -37.1(4) . . . 2_667 ?
O11 P2 O13 Cu2 -43.2(3) . . . . ?
O12 P2 O13 Cu2 -164.0(2) . . . . ?
C33 P2 O13 Cu2 76.5(3) . . . . ?
O14 Cu2 O13 P2 -162.1(3) . . . . ?
N5 Cu2 O13 P2 20.1(3) . . . . ?
N6 Cu2 O13 P2 100.4(3) . . . . ?
N4 Cu2 O13 P2 -59.8(3) . . . . ?
O15 P4 O14 P4B 103.9(11) . . . . ?
O16 P4 O14 P4B -133.4(13) . . . . ?
C35 P4 O14 P4B -13.1(11) . . . . ?
O15 P4 O14 Cu2 79.0(6) . . . . ?
O16 P4 O14 Cu2 -158.3(4) . . . . ?
C35 P4 O14 Cu2 -38.0(5) . . . . ?
N5 Cu2 O14 P4 -163.8(4) . . . . ?
N6 Cu2 O14 P4 121.3(5) . . . . ?
N4 Cu2 O14 P4 -74.2(5) . . . . ?
O13 Cu2 O14 P4 22.2(5) . . . . ?
N5 Cu2 O14 P4B -175.0(5) . . . . ?
N6 Cu2 O14 P4B 110.2(5) . . . . ?
N4 Cu2 O14 P4B -85.3(5) . . . . ?
O13 Cu2 O14 P4B 11.0(5) . . . . ?
O1 Cu1 N1 C1 -15.6(4) . . . . ?
N2 Cu1 N1 C1 179.4(4) . . . . ?
N3 Cu1 N1 C1 -170.9(4) . . . . ?
O2 Cu1 N1 C1 78.3(4) . . . . ?
O1 Cu1 N1 C5 172.9(3) . . . . ?
N2 Cu1 N1 C5 7.9(3) . . . . ?
N3 Cu1 N1 C5 17.6(6) . . . . ?
O2 Cu1 N1 C5 -93.3(3) . . . . ?
O1 Cu1 N2 C10 65.3(6) . . . . ?
N3 Cu1 N2 C10 -0.2(3) . . . . ?
N1 Cu1 N2 C10 176.1(3) . . . . ?
O2 Cu1 N2 C10 -98.5(3) . . . . ?
O1 Cu1 N2 C6 -118.2(5) . . . . ?
N3 Cu1 N2 C6 176.2(3) . . . . ?
N1 Cu1 N2 C6 -7.4(3) . . . . ?
O2 Cu1 N2 C6 78.0(3) . . . . ?
O1 Cu1 N3 C15 15.4(4) . . . . ?
N2 Cu1 N3 C15 -178.6(4) . . . . ?
N1 Cu1 N3 C15 171.7(4) . . . . ?
O2 Cu1 N3 C15 -79.6(4) . . . . ?
O1 Cu1 N3 C11 -164.0(3) . . . . ?
N2 Cu1 N3 C11 2.0(3) . . . . ?
N1 Cu1 N3 C11 -7.7(6) . . . . ?
O2 Cu1 N3 C11 100.9(3) . . . . ?
O14 Cu2 N4 C16 24.2(4) . . . . ?
N5 Cu2 N4 C16 -177.2(4) . . . . ?
N6 Cu2 N4 C16 159.8(4) . . . . ?
O13 Cu2 N4 C16 -82.6(4) . . . . ?
O14 Cu2 N4 C20 -164.4(3) . . . . ?
N5 Cu2 N4 C20 -5.8(3) . . . . ?
N6 Cu2 N4 C20 -28.8(6) . . . . ?
O13 Cu2 N4 C20 88.8(3) . . . . ?
O14 Cu2 N5 C25 -84.2(5) . . . . ?
N6 Cu2 N5 C25 -6.6(3) . . . . ?
N4 Cu2 N5 C25 -177.9(3) . . . . ?
O13 Cu2 N5 C25 90.0(3) . . . . ?
O14 Cu2 N5 C21 97.7(5) . . . . ?
N6 Cu2 N5 C21 175.3(3) . . . . ?
N4 Cu2 N5 C21 4.0(3) . . . . ?
O13 Cu2 N5 C21 -88.1(3) . . . . ?
O14 Cu2 N6 C30 -14.3(4) . . . . ?
N5 Cu2 N6 C30 -173.7(4) . . . . ?
N4 Cu2 N6 C30 -150.7(4) . . . . ?
O13 Cu2 N6 C30 92.5(4) . . . . ?
O14 Cu2 N6 C26 166.1(3) . . . . ?
N5 Cu2 N6 C26 6.7(3) . . . . ?
N4 Cu2 N6 C26 29.7(6) . . . . ?
O13 Cu2 N6 C26 -87.1(3) . . . . ?
C5 N1 C1 C2 -1.4(6) . . . . ?
Cu1 N1 C1 C2 -172.6(3) . . . . ?
N1 C1 C2 C3 1.9(7) . . . . ?
C1 C2 C3 C4 -1.4(7) . . . . ?
C2 C3 C4 C5 0.6(7) . . . . ?
C1 N1 C5 C4 0.6(6) . . . . ?
Cu1 N1 C5 C4 172.9(3) . . . . ?
C1 N1 C5 C6 -179.6(4) . . . . ?
Cu1 N1 C5 C6 -7.3(5) . . . . ?
C3 C4 C5 N1 -0.2(7) . . . . ?
C3 C4 C5 C6 -180.0(4) . . . . ?
C10 N2 C6 C7 1.9(6) . . . . ?
Cu1 N2 C6 C7 -174.5(3) . . . . ?
C10 N2 C6 C5 -178.1(4) . . . . ?
Cu1 N2 C6 C5 5.5(5) . . . . ?
N1 C5 C6 N2 1.6(5) . . . . ?
C4 C5 C6 N2 -178.6(4) . . . . ?
N1 C5 C6 C7 -178.4(4) . . . . ?
C4 C5 C6 C7 1.3(7) . . . . ?
N2 C6 C7 C8 -1.9(6) . . . . ?
C5 C6 C7 C8 178.1(4) . . . . ?
C6 C7 C8 C9 -0.2(6) . . . . ?
C6 C7 C8 C23 179.8(4) . . . 2_766 ?
C7 C8 C9 C10 2.3(6) . . . . ?
C23 C8 C9 C10 -177.7(4) 2_766 . . . ?
C6 N2 C10 C9 0.3(6) . . . . ?
Cu1 N2 C10 C9 176.7(3) . . . . ?
C6 N2 C10 C11 -177.8(4) . . . . ?
Cu1 N2 C10 C11 -1.4(5) . . . . ?
C8 C9 C10 N2 -2.4(6) . . . . ?
C8 C9 C10 C11 175.5(4) . . . . ?
C15 N3 C11 C12 -1.8(7) . . . . ?
Cu1 N3 C11 C12 177.7(4) . . . . ?
C15 N3 C11 C10 177.3(4) . . . . ?
Cu1 N3 C11 C10 -3.2(5) . . . . ?
N2 C10 C11 N3 3.0(6) . . . . ?
C9 C10 C11 N3 -175.0(4) . . . . ?
N2 C10 C11 C12 -177.9(4) . . . . ?
C9 C10 C11 C12 4.1(7) . . . . ?
N3 C11 C12 C13 1.2(7) . . . . ?
C10 C11 C12 C13 -177.8(5) . . . . ?
C11 C12 C13 C14 0.3(8) . . . . ?
C12 C13 C14 C15 -1.2(8) . . . . ?
C11 N3 C15 C14 0.8(7) . . . . ?
Cu1 N3 C15 C14 -178.6(4) . . . . ?
C13 C14 C15 N3 0.6(8) . . . . ?
C20 N4 C16 C17 -1.2(7) . . . . ?
Cu2 N4 C16 C17 169.8(3) . . . . ?
N4 C16 C17 C18 0.7(7) . . . . ?
C16 C17 C18 C19 0.5(7) . . . . ?
C17 C18 C19 C20 -1.2(7) . . . . ?
C16 N4 C20 C19 0.6(6) . . . . ?
Cu2 N4 C20 C19 -171.5(3) . . . . ?
C16 N4 C20 C21 178.6(4) . . . . ?
Cu2 N4 C20 C21 6.5(5) . . . . ?
C18 C19 C20 N4 0.6(7) . . . . ?
C18 C19 C20 C21 -177.2(4) . . . . ?
C25 N5 C21 C22 -0.7(6) . . . . ?
Cu2 N5 C21 C22 177.4(3) . . . . ?
C25 N5 C21 C20 -179.6(4) . . . . ?
Cu2 N5 C21 C20 -1.6(5) . . . . ?
N4 C20 C21 N5 -3.4(5) . . . . ?
C19 C20 C21 N5 174.6(4) . . . . ?
N4 C20 C21 C22 177.6(4) . . . . ?
C19 C20 C21 C22 -4.3(7) . . . . ?
N5 C21 C22 C23 -0.4(6) . . . . ?
C20 C21 C22 C23 178.4(4) . . . . ?
C21 C22 C23 C24 0.9(6) . . . . ?
C21 C22 C23 C8 -178.2(4) . . . 2_766 ?
C22 C23 C24 C25 -0.4(6) . . . . ?
C8 C23 C24 C25 178.8(4) 2_766 . . . ?
C21 N5 C25 C24 1.2(6) . . . . ?
Cu2 N5 C25 C24 -176.8(3) . . . . ?
C21 N5 C25 C26 -176.8(4) . . . . ?
Cu2 N5 C25 C26 5.2(5) . . . . ?
C23 C24 C25 N5 -0.7(6) . . . . ?
C23 C24 C25 C26 177.0(4) . . . . ?
C30 N6 C26 C27 -1.9(7) . . . . ?
Cu2 N6 C26 C27 177.7(4) . . . . ?
C30 N6 C26 C25 174.5(4) . . . . ?
Cu2 N6 C26 C25 -5.9(5) . . . . ?
N5 C25 C26 N6 0.7(5) . . . . ?
C24 C25 C26 N6 -177.2(4) . . . . ?
N5 C25 C26 C27 177.0(4) . . . . ?
C24 C25 C26 C27 -0.9(7) . . . . ?
N6 C26 C27 C28 1.4(7) . . . . ?
C25 C26 C27 C28 -174.5(5) . . . . ?
C26 C27 C28 C29 -0.1(8) . . . . ?
C27 C28 C29 C30 -0.7(8) . . . . ?
C26 N6 C30 C29 1.0(7) . . . . ?
Cu2 N6 C30 C29 -178.5(4) . . . . ?
C28 C29 C30 N6 0.2(8) . . . . ?
O4 P1 C31 C32 74.7(4) . . . . ?
O1 P1 C31 C32 -48.9(4) . . . . ?
O3 P1 C31 C32 -165.5(3) . . . . ?
P1 C31 C32 C33 -164.5(3) . . . . ?
C31 C32 C33 P2 -170.2(3) . . . . ?
O13 P2 C33 C32 -137.8(3) . . . . ?
O11 P2 C33 C32 -14.1(4) . . . . ?
O12 P2 C33 C32 100.3(3) . . . . ?
O6 P3B C34 C36 -163.6(7) 2_756 . . 2_657 ?
O6 P3B C34 P3 -67.3(11) 2_756 . . . ?
O6 P3 C34 C36 176.0(5) 2_756 . . 2_657 ?
O8 P3 C34 C36 58.1(6) . . . 2_657 ?
O7 P3 C34 C36 -63.2(5) . . . 2_657 ?
O6 P3 C34 P3B 83.2(8) 2_756 . . . ?
O8 P3 C34 P3B -34.7(8) . . . . ?
O7 P3 C34 P3B -156.0(8) . . . . ?
O15 P4 C35 C36 57.9(5) . . . . ?
O14 P4 C35 C36 177.5(4) . . . . ?
O16 P4 C35 C36 -61.3(5) . . . . ?
P4 C35 C36 C34 -178.5(4) . . . 2_657 ?
